data_4133596
loop_
_publ_author_name
'Baek, Jayeon'
'Rungtaweevoranit, Bunyarat'
'Pei, Xiaokun'
'Park, Myeongkee'
'Fakra, Sirine C.'
'Liu, Yi-Sheng'
'Matheu, Roc'
'Alshmimri, Sultan A.'
'Alshehri, Saeed'
'Trickett, Christopher A.'
'Somorjai, Gabor A.'
'Yaghi, Omar M.'

_publ_section_title
;
 Bioinspired Metal-Organic Framework Catalysts for Selective Methane
 Oxidation to Methanol.
;
_journal_issue 51
_journal_name_full 'Journal of the American Chemical Society'
_journal_page_first 18208
_journal_page_last 18216
_journal_paper_doi 10.1021/jacs.8b11525
_journal_volume 140
_journal_year 2018
_chemical_formula_moiety 'C1.74 H0.5 O2.67 Zr0.5, 0.17(O1)'
_chemical_formula_sum 'C1.74 H0.5 O2.83 Zr0.5'
_chemical_formula_weight 112.36
_space_group_crystal_system cubic
_space_group_IT_number 227
_space_group_name_Hall '-F 4vw 2vw 3'
_space_group_name_H-M_alt 'F d -3 m :2'
_atom_sites_solution_hydrogens geom
_atom_sites_solution_primary 'dual space'
_atom_sites_solution_secondary difmap
_audit_creation_date 2018-07-13
_audit_creation_method
;
Olex2 1.2
(compiled 2018.05.29 svn.r3508 for OlexSys, GUI svn.r5506)
;
_cell_angle_alpha 90
_cell_angle_beta 90
_cell_angle_gamma 90
_cell_formula_units_Z 192
_cell_length_a 35.0104(14)
_cell_length_b 35.0104(14)
_cell_length_c 35.0104(14)
_cell_measurement_reflns_used 9835
_cell_measurement_temperature 100
_cell_measurement_theta_max 36.586
_cell_measurement_theta_min 2.589
_cell_volume 42913(3)
_computing_cell_refinement 'SAINT V8.38A Bruker-AXS, Madison WI'
_computing_data_collection 'Bruker APEX3 Bruker-AXS, Madison WI'
_computing_data_reduction 'SAINT V8.38A Bruker-AXS, Madison WI'
_computing_molecular_graphics 'Olex2 (Dolomanov et al., 2009)'
_computing_publication_material 'Olex2 (Dolomanov et al., 2009)'
_computing_structure_refinement 'SHELXL-2014/7 (Sheldrick, 2014)'
_computing_structure_solution 'SHELXT 2014/5 Bruker-AXS, Madison WI'
_diffrn_ambient_temperature 100
_diffrn_detector_area_resol_mean 7.39
_diffrn_measured_fraction_theta_full 0.998
_diffrn_measured_fraction_theta_max 0.996
_diffrn_measurement_device_type 'Bruker D8 with PHOTON II detector'
_diffrn_measurement_method '\f and \w shutterless scans'
_diffrn_radiation_monochromator 'silicon 111'
_diffrn_radiation_type synchrotron
_diffrn_radiation_wavelength 0.9537
_diffrn_reflns_av_R_equivalents 0.1485
_diffrn_reflns_av_unetI/netI 0.0329
_diffrn_reflns_Laue_measured_fraction_full 0.998
_diffrn_reflns_Laue_measured_fraction_max 0.996
_diffrn_reflns_limit_h_max 43
_diffrn_reflns_limit_h_min -42
_diffrn_reflns_limit_k_max 43
_diffrn_reflns_limit_k_min -43
_diffrn_reflns_limit_l_max 42
_diffrn_reflns_limit_l_min -43
_diffrn_reflns_number 90189
_diffrn_reflns_point_group_measured_fraction_full 0.998
_diffrn_reflns_point_group_measured_fraction_max 0.996
_diffrn_reflns_theta_full 34.905
_diffrn_reflns_theta_max 36.675
_diffrn_reflns_theta_min 2.589
_diffrn_source
;
Advanced Light Source, station 11.3.1
;
_diffrn_standards_number 0
_exptl_absorpt_coefficient_mu 1.282
_exptl_absorpt_correction_T_max 0.7472
_exptl_absorpt_correction_T_min 0.6354
_exptl_absorpt_correction_type multi-scan
_exptl_absorpt_process_details
'SADABS-2016/2 (Bruker,2016/2) was used for absorption correction. wR2(int) was 0.1647 before and 0.0810 after correction. The Ratio of minimum to maximum transmission is 0.8504. The \l/2 correction factor is Not present.'
_exptl_crystal_colour 'clear colourless'
_exptl_crystal_density_diffrn 0.835
_exptl_crystal_description octahedral
_exptl_crystal_F_000 10294
_exptl_crystal_size_max 0.03
_exptl_crystal_size_mid 0.03
_exptl_crystal_size_min 0.03
_refine_diff_density_max 1.125
_refine_diff_density_min -0.744
_refine_diff_density_rms 0.154
_refine_ls_extinction_method none
_refine_ls_goodness_of_fit_ref 1.134
_refine_ls_hydrogen_treatment constr
_refine_ls_matrix_type full
_refine_ls_number_parameters 82
_refine_ls_number_reflns 2108
_refine_ls_number_restraints 15
_refine_ls_restrained_S_all 1.133
_refine_ls_R_factor_all 0.0606
_refine_ls_R_factor_gt 0.0533
_refine_ls_shift/su_max 0.001
_refine_ls_shift/su_mean 0.000
_refine_ls_structure_factor_coef Fsqd
_refine_ls_weighting_details 'w=1/[\s^2^(Fo^2^)+(0.1031P)^2^+607.2437P] where P=(Fo^2^+2Fc^2^)/3'
_refine_ls_weighting_scheme calc
_refine_ls_wR_factor_gt 0.1729
_refine_ls_wR_factor_ref 0.1813
_reflns_Friedel_coverage 0.000
_reflns_number_gt 1844
_reflns_number_total 2108
_reflns_threshold_expression 'I > 2\s(I)'
_cod_data_source_file ja8b11525_si_003.cif
_cod_data_source_block MOF-808-IZA
_cod_depositor_comments
;
The following automatic conversions were performed:

data item '_atom_sites_solution_secondary' value 'diffmap' was
changed to 'difmap'.

Automatic conversion script
Id: cif_fix_values 6909 2019-04-08 15:41:33Z antanas 
;
_cod_original_cell_volume 42913(5)
_cod_original_sg_symbol_H-M 'F d -3 m'
_cod_original_formula_sum 'C1.74 H0.50 O2.83 Zr0.50'
_cod_database_code 4133596
_shelx_shelxl_version_number 2014/7
_shelx_space_group_comment
;
The symmetry employed for this shelxl refinement is uniquely defined
by the following loop, which should always be used as a source of
symmetry information in preference to the above space-group names.
They are only intended as comments.
;
_shelx_estimated_absorpt_t_max 0.963
_shelx_estimated_absorpt_t_min 0.963
_olex2_refinement_description
;
1. Fixed Uiso
 At 1.2 times of:
  All C(H) groups
2. Rigid body (RIGU) restrains
 Zr1, O4A, O4B, C4, C5
 with sigma for 1-2 distances of 0.004 and sigma for 1-3 distances of 0.004
3. Others
 Fixed Sof: O3A(0.25) O4A(0.75) O2B(0.08333) O2A(0.08333) O3B(0.25)
 C4(0.16667) O4B(0.25) O6(0.08333) O7(0.08333) C5(0.075)
4.a Aromatic/amide H refined with riding coordinates:
 C3(H3)
;
_olex2_submission_special_instructions 'No special instructions were received'

loop_
_space_group_symop_operation_xyz
'x, y, z'
'-x+3/4, -y+1/4, z+1/2'
'-x+1/4, y+1/2, -z+3/4'
'x+1/2, -y+3/4, -z+1/4'
'z, x, y'
'z+1/2, -x+3/4, -y+1/4'
'-z+3/4, -x+1/4, y+1/2'
'-z+1/4, x+1/2, -y+3/4'
'y, z, x'
'-y+1/4, z+1/2, -x+3/4'
'y+1/2, -z+3/4, -x+1/4'
'-y+3/4, -z+1/4, x+1/2'
'y+3/4, x+1/4, -z+1/2'
'-y, -x, -z'
'y+1/4, -x+1/2, z+3/4'
'-y+1/2, x+3/4, z+1/4'
'x+3/4, z+1/4, -y+1/2'
'-x+1/2, z+3/4, y+1/4'
'-x, -z, -y'
'x+1/4, -z+1/2, y+3/4'
'z+3/4, y+1/4, -x+1/2'
'z+1/4, -y+1/2, x+3/4'
'-z+1/2, y+3/4, x+1/4'
'-z, -y, -x'
'x, y+1/2, z+1/2'
'-x+3/4, -y+3/4, z+1'
'-x+1/4, y+1, -z+5/4'
'x+1/2, -y+5/4, -z+3/4'
'z, x+1/2, y+1/2'
'z+1/2, -x+5/4, -y+3/4'
'-z+3/4, -x+3/4, y+1'
'-z+1/4, x+1, -y+5/4'
'y, z+1/2, x+1/2'
'-y+1/4, z+1, -x+5/4'
'y+1/2, -z+5/4, -x+3/4'
'-y+3/4, -z+3/4, x+1'
'y+3/4, x+3/4, -z+1'
'-y, -x+1/2, -z+1/2'
'y+1/4, -x+1, z+5/4'
'-y+1/2, x+5/4, z+3/4'
'x+3/4, z+3/4, -y+1'
'-x+1/2, z+5/4, y+3/4'
'-x, -z+1/2, -y+1/2'
'x+1/4, -z+1, y+5/4'
'z+3/4, y+3/4, -x+1'
'z+1/4, -y+1, x+5/4'
'-z+1/2, y+5/4, x+3/4'
'-z, -y+1/2, -x+1/2'
'x+1/2, y, z+1/2'
'-x+5/4, -y+1/4, z+1'
'-x+3/4, y+1/2, -z+5/4'
'x+1, -y+3/4, -z+3/4'
'z+1/2, x, y+1/2'
'z+1, -x+3/4, -y+3/4'
'-z+5/4, -x+1/4, y+1'
'-z+3/4, x+1/2, -y+5/4'
'y+1/2, z, x+1/2'
'-y+3/4, z+1/2, -x+5/4'
'y+1, -z+3/4, -x+3/4'
'-y+5/4, -z+1/4, x+1'
'y+5/4, x+1/4, -z+1'
'-y+1/2, -x, -z+1/2'
'y+3/4, -x+1/2, z+5/4'
'-y+1, x+3/4, z+3/4'
'x+5/4, z+1/4, -y+1'
'-x+1, z+3/4, y+3/4'
'-x+1/2, -z, -y+1/2'
'x+3/4, -z+1/2, y+5/4'
'z+5/4, y+1/4, -x+1'
'z+3/4, -y+1/2, x+5/4'
'-z+1, y+3/4, x+3/4'
'-z+1/2, -y, -x+1/2'
'x+1/2, y+1/2, z'
'-x+5/4, -y+3/4, z+1/2'
'-x+3/4, y+1, -z+3/4'
'x+1, -y+5/4, -z+1/4'
'z+1/2, x+1/2, y'
'z+1, -x+5/4, -y+1/4'
'-z+5/4, -x+3/4, y+1/2'
'-z+3/4, x+1, -y+3/4'
'y+1/2, z+1/2, x'
'-y+3/4, z+1, -x+3/4'
'y+1, -z+5/4, -x+1/4'
'-y+5/4, -z+3/4, x+1/2'
'y+5/4, x+3/4, -z+1/2'
'-y+1/2, -x+1/2, -z'
'y+3/4, -x+1, z+3/4'
'-y+1, x+5/4, z+1/4'
'x+5/4, z+3/4, -y+1/2'
'-x+1, z+5/4, y+1/4'
'-x+1/2, -z+1/2, -y'
'x+3/4, -z+1, y+3/4'
'z+5/4, y+3/4, -x+1/2'
'z+3/4, -y+1, x+3/4'
'-z+1, y+5/4, x+1/4'
'-z+1/2, -y+1/2, -x'
'-x, -y, -z'
'x-3/4, y-1/4, -z-1/2'
'x-1/4, -y-1/2, z-3/4'
'-x-1/2, y-3/4, z-1/4'
'-z, -x, -y'
'-z-1/2, x-3/4, y-1/4'
'z-3/4, x-1/4, -y-1/2'
'z-1/4, -x-1/2, y-3/4'
'-y, -z, -x'
'y-1/4, -z-1/2, x-3/4'
'-y-1/2, z-3/4, x-1/4'
'y-3/4, z-1/4, -x-1/2'
'-y-3/4, -x-1/4, z-1/2'
'y, x, z'
'-y-1/4, x-1/2, -z-3/4'
'y-1/2, -x-3/4, -z-1/4'
'-x-3/4, -z-1/4, y-1/2'
'x-1/2, -z-3/4, -y-1/4'
'x, z, y'
'-x-1/4, z-1/2, -y-3/4'
'-z-3/4, -y-1/4, x-1/2'
'-z-1/4, y-1/2, -x-3/4'
'z-1/2, -y-3/4, -x-1/4'
'z, y, x'
'-x, -y+1/2, -z+1/2'
'x-3/4, y+1/4, -z'
'x-1/4, -y, z-1/4'
'-x-1/2, y-1/4, z+1/4'
'-z, -x+1/2, -y+1/2'
'-z-1/2, x-1/4, y+1/4'
'z-3/4, x+1/4, -y'
'z-1/4, -x, y-1/4'
'-y, -z+1/2, -x+1/2'
'y-1/4, -z, x-1/4'
'-y-1/2, z-1/4, x+1/4'
'y-3/4, z+1/4, -x'
'-y-3/4, -x+1/4, z'
'y, x+1/2, z+1/2'
'-y-1/4, x, -z-1/4'
'y-1/2, -x-1/4, -z+1/4'
'-x-3/4, -z+1/4, y'
'x-1/2, -z-1/4, -y+1/4'
'x, z+1/2, y+1/2'
'-x-1/4, z, -y-1/4'
'-z-3/4, -y+1/4, x'
'-z-1/4, y, -x-1/4'
'z-1/2, -y-1/4, -x+1/4'
'z, y+1/2, x+1/2'
'-x+1/2, -y, -z+1/2'
'x-1/4, y-1/4, -z'
'x+1/4, -y-1/2, z-1/4'
'-x, y-3/4, z+1/4'
'-z+1/2, -x, -y+1/2'
'-z, x-3/4, y+1/4'
'z-1/4, x-1/4, -y'
'z+1/4, -x-1/2, y-1/4'
'-y+1/2, -z, -x+1/2'
'y+1/4, -z-1/2, x-1/4'
'-y, z-3/4, x+1/4'
'y-1/4, z-1/4, -x'
'-y-1/4, -x-1/4, z'
'y+1/2, x, z+1/2'
'-y+1/4, x-1/2, -z-1/4'
'y, -x-3/4, -z+1/4'
'-x-1/4, -z-1/4, y'
'x, -z-3/4, -y+1/4'
'x+1/2, z, y+1/2'
'-x+1/4, z-1/2, -y-1/4'
'-z-1/4, -y-1/4, x'
'-z+1/4, y-1/2, -x-1/4'
'z, -y-3/4, -x+1/4'
'z+1/2, y, x+1/2'
'-x+1/2, -y+1/2, -z'
'x-1/4, y+1/4, -z-1/2'
'x+1/4, -y, z-3/4'
'-x, y-1/4, z-1/4'
'-z+1/2, -x+1/2, -y'
'-z, x-1/4, y-1/4'
'z-1/4, x+1/4, -y-1/2'
'z+1/4, -x, y-3/4'
'-y+1/2, -z+1/2, -x'
'y+1/4, -z, x-3/4'
'-y, z-1/4, x-1/4'
'y-1/4, z+1/4, -x-1/2'
'-y-1/4, -x+1/4, z-1/2'
'y+1/2, x+1/2, z'
'-y+1/4, x, -z-3/4'
'y, -x-1/4, -z-1/4'
'-x-1/4, -z+1/4, y-1/2'
'x, -z-1/4, -y-1/4'
'x+1/2, z+1/2, y'
'-x+1/4, z, -y-3/4'
'-z-1/4, -y+1/4, x-1/2'
'-z+1/4, y, -x-3/4'
'z, -y-1/4, -x-1/4'
'z+1/2, y+1/2, x'

loop_
_atom_site_label
_atom_site_type_symbol
_atom_site_fract_x
_atom_site_fract_y
_atom_site_fract_z
_atom_site_U_iso_or_equiv
_atom_site_adp_type
_atom_site_occupancy
_atom_site_site_symmetry_order
_atom_site_calc_flag
_atom_site_refinement_flags_posn
_atom_site_refinement_flags_adp
_atom_site_refinement_flags_occupancy
_atom_site_disorder_group
Zr1 Zr 0.22705(2) 0.29704(2) 0.45296(2) 0.0227(2) Uani 1 2 d S TU P .
O1 O 0.25318(9) 0.35428(8) 0.45159(8) 0.0276(7) Uani 1 1 d . . . .
O3A O 0.1969(4) 0.2603(4) 0.4897(4) 0.026(3) Uani 0.5 2 d S T P 1
C2 C 0.29545(12) 0.40586(18) 0.45455(12) 0.0263(13) Uani 1 2 d S T P .
C3 C 0.32797(12) 0.42203(12) 0.47055(16) 0.0255(12) Uani 1 2 d S T P .
H3 H 0.3392 0.4108 0.4925 0.031 Uiso 1 2 calc RS T P .
C1 C 0.28110(11) 0.36865(17) 0.46890(11) 0.0245(12) Uani 1 2 d S T P .
O4A O 0.18018(14) 0.2872(2) 0.41063(15) 0.0558(15) Uani 0.75 1 d . U . 1
O2B O 0.2776(3) 0.2776(3) 0.4724(3) 0.023(3) Uani 0.5 6 d S T P 2
O2A O 0.2890(3) 0.2890(3) 0.4610(3) 0.022(3) Uani 0.5 6 d S T P 1
O3B O 0.1846(4) 0.2660(4) 0.4840(4) 0.024(3) Uani 0.5 2 d S T P 2
C4 C 0.1581(5) 0.2500 0.4081(5) 0.080(9) Uani 0.3333 2 d S TU P 1
O4B O 0.1815(8) 0.3156(10) 0.4204(10) 0.125(13) Uiso 0.25 1 d . U . 3
O6 O 0.3381(6) 0.3381(6) 0.4119(6) 0.082(9) Uani 0.5 6 d S T P .
O7 O 0.3750 0.3750 0.3968(7) 0.101(13) Uani 0.3333 4 d S T P .
C5 C 0.1273(12) 0.2500 0.3773(12) 0.11(3) Uani 0.15 2 d S TU P .

loop_
_atom_site_aniso_label
_atom_site_aniso_U_11
_atom_site_aniso_U_22
_atom_site_aniso_U_33
_atom_site_aniso_U_23
_atom_site_aniso_U_13
_atom_site_aniso_U_12
Zr1 0.0259(3) 0.0210(3) 0.0210(3) 0.00354(18) 0.00268(13) -0.00268(13)
O1 0.0296(16) 0.0254(15) 0.0279(15) 0.0065(11) -0.0030(12) -0.0097(12)
O3A 0.025(8) 0.026(5) 0.026(5) 0.000(5) 0.003(4) -0.003(4)
C2 0.0238(18) 0.031(3) 0.0238(18) 0.0052(17) 0.000(2) -0.0052(17)
C3 0.0276(18) 0.0276(18) 0.021(3) 0.0043(17) -0.0043(17) -0.003(2)
C1 0.0230(17) 0.027(3) 0.0230(17) 0.0040(16) 0.002(2) -0.0040(16)
O4A 0.029(2) 0.102(5) 0.036(3) -0.012(3) -0.010(2) 0.004(3)
O2B 0.023(3) 0.023(3) 0.023(3) 0.005(4) 0.005(4) -0.005(4)
O2A 0.022(3) 0.022(3) 0.022(3) 0.000(4) 0.000(4) 0.000(4)
O3B 0.026(8) 0.023(4) 0.023(4) 0.004(4) 0.004(4) -0.004(4)
C4 0.073(13) 0.095(10) 0.073(13) 0.014(9) -0.048(15) -0.014(9)
O6 0.082(9) 0.082(9) 0.082(9) -0.034(11) -0.034(11) 0.034(11)
O7 0.132(18) 0.132(18) 0.039(15) 0.000 0.000 0.020(19)
C5 0.11(4) 0.10(3) 0.11(4) 0.05(3) -0.09(4) -0.05(3)

loop_
_atom_type_symbol
_atom_type_description
_atom_type_scat_dispersion_real
_atom_type_scat_dispersion_imag
_atom_type_scat_source
C C 0.0070 0.0030 'Calculated using XDISP in WinGX (Farrugia, 1999)'
H H 0.0000 0.0000 'Calculated using XDISP in WinGX (Farrugia, 1999)'
O O 0.0210 0.0120 'Calculated using XDISP in WinGX (Farrugia, 1999)'
Zr Zr -1.0060 0.9590 'Calculated using XDISP in WinGX (Farrugia, 1999)'

loop_
_geom_angle_atom_site_label_1
_geom_angle_atom_site_label_2
_geom_angle_atom_site_label_3
_geom_angle
_geom_angle_site_symmetry_1
_geom_angle_site_symmetry_3
O1 Zr1 O1 77.76(16) 186_566 .
O1 Zr1 O4A 115.5(2) 186_566 186_566
O1 Zr1 O4A 72.87(16) . 186_566
O1 Zr1 O4A 72.88(16) 186_566 .
O1 Zr1 O4A 115.5(2) . .
O1 Zr1 O2A 73.2(4) 186_566 .
O1 Zr1 O2A 73.2(4) . .
O3A Zr1 O1 142.3(5) 131_655 .
O3A Zr1 O1 141.07(8) . .
O3A Zr1 O1 80.7(5) 131_655 186_566
O3A Zr1 O1 141.07(8) . 186_566
O3A Zr1 O1 142.3(5) 104_566 186_566
O3A Zr1 O1 80.7(5) 104_566 .
O3A Zr1 O3A 65.0(6) 131_655 .
O3A Zr1 O3A 65.0(6) 104_566 .
O3A Zr1 O3A 98.8(8) 104_566 131_655
O3A Zr1 O4A 144.8(5) 131_655 186_566
O3A Zr1 O4A 86.7(3) . 186_566
O3A Zr1 O4A 86.5(4) 131_655 .
O3A Zr1 O4A 144.8(5) 104_566 .
O3A Zr1 O4A 86.5(4) 104_566 186_566
O3A Zr1 O4A 86.7(3) . .
O3A Zr1 O2A 71.2(5) 131_655 .
O3A Zr1 O2A 109.7(6) . .
O3A Zr1 O2A 71.2(5) 104_566 .
O4A Zr1 O4A 70.5(3) 186_566 .
O2B Zr1 O1 87.2(4) . 186_566
O2B Zr1 O1 87.2(4) . .
O2B Zr1 O3B 105.4(6) . .
O2A Zr1 O4A 141.8(2) . .
O2A Zr1 O4A 141.8(2) . 186_566
O3B Zr1 O1 139.65(11) . 186_566
O3B Zr1 O1 139.65(11) . .
O4B Zr1 O1 91.3(9) 186_566 186_566
O4B Zr1 O1 79.1(9) . 186_566
O4B Zr1 O1 91.3(9) . .
O4B Zr1 O1 79.1(9) 186_566 .
O4B Zr1 O4B 19(2) . 186_566
C1 O1 Zr1 132.6(3) . .
Zr1 O3A Zr1 114.3(6) 104_566 .
Zr1 O3A Zr1 114.3(6) 131_655 .
Zr1 O3A Zr1 114.0(8) 104_566 131_655
C3 C2 C3 119.6(6) . 31_554
C3 C2 C1 119.9(3) . .
C3 C2 C1 119.9(3) 31_554 .
C2 C3 C2 120.4(6) . 82_545
C2 C3 H3 119.8 . .
C2 C3 H3 119.8 82_545 .
O1 C1 O1 126.3(5) 142_656 .
O1 C1 C2 116.9(3) 142_656 .
O1 C1 C2 116.9(3) . .
C4 O4A Zr1 123.0(10) . .
Zr1 O2B Zr1 118.7(2) . 80_545
Zr1 O2B Zr1 118.7(2) . 59_455
Zr1 O2B Zr1 118.7(2) 59_455 80_545
Zr1 O2A Zr1 103.6(5) 80_545 .
Zr1 O2A Zr1 103.6(5) 59_455 80_545
Zr1 O2A Zr1 103.6(5) 59_455 .
Zr1 O3B Zr1 103.8(5) . 131_655
Zr1 O3B Zr1 97.2(5) 104_566 131_655
Zr1 O3B Zr1 103.8(5) . 104_566
O4A C4 O4A 132.6(19) . 70_454
O4A C4 C5 113.7(10) . .
O4A C4 C5 113.7(10) 70_454 .
O7 O7 O7 59.999(5) 59_455 5
O7 O7 O7 59.999(3) 31_554 9
O7 O7 O7 89.997(3) 31_554 5
O7 O7 O7 59.999(4) 59_455 31_554
O7 O7 O7 44.999(1) 59_455 75_545
O7 O7 O7 89.997(1) 59_455 9
O7 O7 O7 44.999(3) 5 75_545
O7 O7 O7 44.999(2) 31_554 75_545
O7 O7 O7 44.999(1) 9 75_545
O7 O7 O7 59.999(4) 9 5

loop_
_geom_bond_atom_site_label_1
_geom_bond_atom_site_label_2
_geom_bond_distance
_geom_bond_site_symmetry_2
Zr1 O1 2.203(3) 186_566
Zr1 O1 2.203(3) .
Zr1 O3A 2.066(9) 104_566
Zr1 O3A 2.066(9) 131_655
Zr1 O3A 2.11(2) .
Zr1 O4A 2.238(5) .
Zr1 O4A 2.238(5) 186_566
Zr1 O2B 2.014(2) .
Zr1 O2A 2.205(8) .
Zr1 O3B 2.139(19) .
Zr1 O4B 2.07(3) 186_566
Zr1 O4B 2.07(3) .
O1 C1 1.255(4) .
O3A Zr1 2.066(9) 104_566
O3A Zr1 2.066(9) 131_655
C2 C3 1.389(4) .
C2 C3 1.389(4) 31_554
C2 C1 1.484(8) .
C3 C2 1.389(4) 82_545
C3 H3 0.9500 .
C1 O1 1.255(4) 142_656
O4A C4 1.517(12) .
O2B Zr1 2.014(2) 80_545
O2B Zr1 2.014(2) 59_455
O2A Zr1 2.205(8) 59_455
O2A Zr1 2.205(8) 80_545
O3B Zr1 2.311(10) 131_655
O3B Zr1 2.311(10) 104_566
C4 O4A 1.517(12) 70_454
C4 C5 1.53(6) .
O7 O7 1.08(4) 59_455
O7 O7 1.52(5) 75_545
O7 O7 1.08(4) 9
O7 O7 1.08(4) 5
O7 O7 1.08(4) 31_554
